data_2312544
loop_
_publ_author_name
'S&#xe1;nchez-Pacheco, Addi Dana'
'Huerta, Eduardo H.'
'Espinosa-Camargo, Josu&#xe9; Benjam&#xed;n'
'Rodr&#xed;guez-N&#xe1;jera, Evelyn Valeria'
'Mart&#xed;nez-Otero, Diego'
'Hern&#xe1;ndez-Ortega, Sim&#xf3;n'
'Vald&#xe9;s-Mart&#xed;nez, Jes&#xfa;s'

_publ_section_title
;
 Using cocrystals as a tool to study non-crystallizing molecules: crystal
 structure, Hirshfeld surface analysis and computational study of the 1:1
 cocrystal of (E)-N-(3,4-difluorophenyl)-1-(pyridin-4-yl)methanimine and
 acetic acid.
;
_journal_coeditor_code DG3053
_journal_issue 8
_journal_name_full 'Acta crystallographica. Section C, Structural chemistry'
_journal_paper_doi 10.1107/S2053229624005187
_journal_volume 80
_journal_year 2024
_chemical_formula_iupac 'C12 H8 F2 N2, C2 H4 O2'
_chemical_formula_moiety 'C12 H8 F2 N2, C2 H4 O2'
_chemical_formula_sum 'C14 H12 F2 N2 O2'
_chemical_formula_weight 278.26
_chemical_name_systematic
;
(<i>E</i>)-<i>N</i>-(3,4-difluorophenyl)-1-(pyridin-4-yl)methanimine; acetic
acid
;
_space_group_crystal_system triclinic
_space_group_IT_number 2
_space_group_name_Hall '-P 1'
_space_group_name_H-M_alt 'P -1'
_atom_sites_solution_hydrogens mixed
_atom_sites_solution_primary direct
_atom_sites_solution_secondary difmap
_audit_creation_method SHELXL-2019/3
_cell_angle_alpha 79.5350(10)
_cell_angle_beta 89.2230(10)
_cell_angle_gamma 82.8800(10)
_cell_formula_units_Z 2
_cell_length_a 3.80470(10)
_cell_length_b 11.0101(4)
_cell_length_c 15.4968(6)
_cell_measurement_reflns_used 8212
_cell_measurement_temperature 100(2)
_cell_measurement_theta_max 27.51
_cell_measurement_theta_min 2.51
_cell_volume 633.42(4)
_computing_cell_refinement
;
SAINT (Bruker, 1998)
;
_computing_data_collection
;
APEX2 (Bruker, 2005)
;
_computing_data_reduction
;
SAINT (Bruker, 1998)
;
_computing_molecular_graphics
;
X-Seed 4 (Barbour, 2020)
;
_computing_publication_material
;
CIFTAB (Sheldrick, 2008) and PLATON (Spek, 2020)
;
_computing_structure_refinement
;
SHELXL (Sheldrick, 2015b)
;
_computing_structure_solution
;
SHELXT (Sheldrick, 2015a)
;
_diffrn_ambient_temperature 100(2)
_diffrn_measured_fraction_theta_full 0.999
_diffrn_measured_fraction_theta_max 0.999
_diffrn_measurement_device_type 'Bruker APEXII CCD'
_diffrn_measurement_method '\w scans'
_diffrn_radiation_type MoK\a
_diffrn_radiation_wavelength 0.71073
_diffrn_reflns_av_R_equivalents 0.0827
_diffrn_reflns_av_unetI/netI 0.0482
_diffrn_reflns_limit_h_max 4
_diffrn_reflns_limit_h_min -4
_diffrn_reflns_limit_k_max 14
_diffrn_reflns_limit_k_min -14
_diffrn_reflns_limit_l_max 20
_diffrn_reflns_limit_l_min -20
_diffrn_reflns_number 11642
_diffrn_reflns_theta_full 25.242
_diffrn_reflns_theta_max 27.516
_diffrn_reflns_theta_min 1.336
_diffrn_source 'Incoatec ImuS'
_exptl_absorpt_coefficient_mu 0.119
_exptl_absorpt_correction_type none
_exptl_crystal_colour colourless
_exptl_crystal_density_diffrn 1.459
_exptl_crystal_description Prism
_exptl_crystal_F_000 288
_exptl_crystal_size_max 0.349
_exptl_crystal_size_mid 0.281
_exptl_crystal_size_min 0.210
_refine_diff_density_max 0.385
_refine_diff_density_min -0.277
_refine_ls_extinction_method none
_refine_ls_goodness_of_fit_ref 1.060
_refine_ls_hydrogen_treatment mixed
_refine_ls_matrix_type full
_refine_ls_number_parameters 185
_refine_ls_number_reflns 2896
_refine_ls_number_restraints 1
_refine_ls_restrained_S_all 1.060
_refine_ls_R_factor_all 0.0417
_refine_ls_R_factor_gt 0.0375
_refine_ls_shift/su_max 0.001
_refine_ls_shift/su_mean 0.000
_refine_ls_structure_factor_coef Fsqd
_refine_ls_weighting_details 'w=1/[\s^2^(Fo^2^)+(0.0586P)^2^+0.0912P] where P=(Fo^2^+2Fc^2^)/3'
_refine_ls_weighting_scheme calc
_refine_ls_wR_factor_gt 0.1060
_refine_ls_wR_factor_ref 0.1096
_reflns_number_gt 2531
_reflns_number_total 2896
_reflns_threshold_expression 'I > 2\s(I)'
_cod_data_source_file dg3053.cif
_cod_data_source_block I
_cod_database_code 2312544
_shelx_space_group_comment
;
The symmetry employed for this shelxl refinement is uniquely defined
by the following loop, which should always be used as a source of
symmetry information in preference to the above space-group names.
They are only intended as comments.
;
_shelx_estimated_absorpt_t_min 0.960
_shelx_estimated_absorpt_t_max 0.976

loop_
_space_group_symop_operation_xyz
'x, y, z'
'-x, -y, -z'

loop_
_atom_site_type_symbol
_atom_site_label
_atom_site_fract_x
_atom_site_fract_y
_atom_site_fract_z
_atom_site_U_iso_or_equiv
_atom_site_adp_type
_atom_site_calc_flag
_atom_site_occupancy
_atom_site_disorder_assembly
_atom_site_disorder_group
F F1 1.2872(2) 0.35402(6) 0.05185(4) 0.0267(2) Uani d 1 . .
F F2 1.3162(2) 0.14057(7) -0.00933(4) 0.0270(2) Uani d 1 . .
O O1 1.0367(2) 0.26535(7) 0.77019(5) 0.0227(2) Uani d 1 . .
H H1 1.149(4) 0.2625(16) 0.7221(8) 0.034 Uiso d 1 . .
O O2 0.9139(2) 0.46992(8) 0.71996(5) 0.0248(2) Uani d 1 . .
N N1 0.3443(2) 0.25072(9) 0.61506(6) 0.0173(2) Uani d 1 . .
N N2 0.8633(2) 0.15059(9) 0.33060(6) 0.0160(2) Uani d 1 . .
C C2 0.2908(3) 0.35258(10) 0.55249(7) 0.0184(2) Uani d 1 . .
H H2 0.170570 0.426595 0.567636 0.022 Uiso calc 1 . .
C C3 0.4024(3) 0.35531(10) 0.46656(7) 0.0179(2) Uani d 1 . .
H H3 0.356878 0.429362 0.423999 0.022 Uiso calc 1 . .
C C4 0.5820(3) 0.24782(10) 0.44380(7) 0.0146(2) Uani d 1 . .
C C5 0.6392(3) 0.14168(10) 0.50878(7) 0.0165(2) Uani d 1 . .
H H5 0.760800 0.066575 0.495690 0.020 Uiso calc 1 . .
C C6 0.5164(3) 0.14717(11) 0.59270(7) 0.0186(2) Uani d 1 . .
H H6 0.555773 0.074234 0.636467 0.022 Uiso calc 1 . .
C C7 0.7017(3) 0.24845(10) 0.35283(7) 0.0162(2) Uani d 1 . .
H H7 0.657799 0.322648 0.310346 0.019 Uiso calc 1 . .
C C8 0.9763(3) 0.15414(10) 0.24265(7) 0.0150(2) Uani d 1 . .
C C9 1.0735(3) 0.26135(10) 0.18881(7) 0.0165(2) Uani d 1 . .
H H9 1.062252 0.337691 0.209691 0.020 Uiso calc 1 . .
C C10 1.1855(3) 0.25322(11) 0.10491(7) 0.0180(2) Uani d 1 . .
C C11 1.2023(3) 0.14296(11) 0.07350(7) 0.0188(2) Uani d 1 . .
C C12 1.1089(3) 0.03675(11) 0.12571(7) 0.0195(2) Uani d 1 . .
H H12 1.118976 -0.038866 0.103919 0.023 Uiso calc 1 . .
C C13 0.9997(3) 0.04275(10) 0.21085(7) 0.0175(2) Uani d 1 . .
H H13 0.939981 -0.030190 0.248056 0.021 Uiso calc 1 . .
C C14 0.8935(3) 0.37915(10) 0.77688(7) 0.0173(2) Uani d 1 . .
C C15 0.7135(3) 0.38455(11) 0.86306(8) 0.0218(3) Uani d 1 . .
H H15A 0.891114 0.385338 0.908111 0.026 Uiso calc 1 . .
H H15B 0.587614 0.311498 0.879896 0.026 Uiso calc 1 . .
H H15C 0.544320 0.460336 0.857478 0.026 Uiso calc 1 . .

loop_
_atom_site_aniso_label
_atom_site_aniso_U_11
_atom_site_aniso_U_22
_atom_site_aniso_U_33
_atom_site_aniso_U_12
_atom_site_aniso_U_13
_atom_site_aniso_U_23
F1 0.0436(5) 0.0192(4) 0.0175(3) -0.0091(3) 0.0047(3) -0.0008(3)
F2 0.0417(4) 0.0266(4) 0.0145(3) -0.0054(3) 0.0064(3) -0.0080(3)
O1 0.0362(5) 0.0146(4) 0.0165(4) 0.0001(3) 0.0040(3) -0.0031(3)
O2 0.0386(5) 0.0161(4) 0.0178(4) 0.0005(3) 0.0014(4) -0.0008(3)
N1 0.0198(5) 0.0170(5) 0.0155(4) -0.0003(4) -0.0011(4) -0.0050(4)
N2 0.0194(5) 0.0146(5) 0.0143(4) -0.0015(3) -0.0002(4) -0.0041(3)
C2 0.0212(6) 0.0139(5) 0.0200(5) 0.0026(4) -0.0003(4) -0.0063(4)
C3 0.0219(5) 0.0130(5) 0.0176(5) 0.0016(4) -0.0014(4) -0.0018(4)
C4 0.0146(5) 0.0146(5) 0.0150(5) -0.0010(4) -0.0022(4) -0.0043(4)
C5 0.0184(5) 0.0117(5) 0.0191(5) 0.0019(4) -0.0007(4) -0.0045(4)
C6 0.0221(6) 0.0152(5) 0.0171(5) 0.0010(4) -0.0018(4) -0.0012(4)
C7 0.0182(5) 0.0147(5) 0.0152(5) -0.0004(4) -0.0021(4) -0.0024(4)
C8 0.0156(5) 0.0150(5) 0.0141(5) 0.0012(4) -0.0020(4) -0.0039(4)
C9 0.0201(5) 0.0139(5) 0.0157(5) 0.0001(4) -0.0019(4) -0.0049(4)
C10 0.0218(5) 0.0159(5) 0.0157(5) -0.0033(4) -0.0014(4) -0.0003(4)
C11 0.0225(6) 0.0223(6) 0.0120(5) -0.0008(4) 0.0002(4) -0.0058(4)
C12 0.0243(6) 0.0158(5) 0.0197(5) -0.0011(4) -0.0007(4) -0.0079(4)
C13 0.0208(5) 0.0138(5) 0.0180(5) -0.0020(4) -0.0003(4) -0.0034(4)
C14 0.0204(5) 0.0163(5) 0.0161(5) -0.0019(4) -0.0032(4) -0.0050(4)
C15 0.0262(6) 0.0220(6) 0.0179(5) -0.0028(5) 0.0026(5) -0.0059(4)

loop_
_atom_type_symbol
_atom_type_description
_atom_type_scat_dispersion_real
_atom_type_scat_dispersion_imag
_atom_type_scat_source
C C 0.0033 0.0016 'International Tables Vol C Tables 4.2.6.8 and 6.1.1.4'
H H 0.0000 0.0000 'International Tables Vol C Tables 4.2.6.8 and 6.1.1.4'
N N 0.0061 0.0033 'International Tables Vol C Tables 4.2.6.8 and 6.1.1.4'
O O 0.0106 0.0060 'International Tables Vol C Tables 4.2.6.8 and 6.1.1.4'
F F 0.0171 0.0103 'International Tables Vol C Tables 4.2.6.8 and 6.1.1.4'

loop_
_geom_angle_atom_site_label_1
_geom_angle_atom_site_label_2
_geom_angle_atom_site_label_3
_geom_angle_site_symmetry_1
_geom_angle_site_symmetry_3
_geom_angle
_geom_angle_publ_flag
C14 O1 H1 . . 113.1(11) ?
C2 N1 C6 . . 117.64(9) ?
C7 N2 C8 . . 119.44(9) yes
N1 C2 C3 . . 123.21(10) ?
N1 C2 H2 . . 118.4 ?
C3 C2 H2 . . 118.4 ?
C2 C3 C4 . . 118.93(10) ?
C2 C3 H3 . . 120.5 ?
C4 C3 H3 . . 120.5 ?
C3 C4 C5 . . 118.06(10) ?
C3 C4 C7 . . 119.85(10) ?
C5 C4 C7 . . 122.09(10) ?
C6 C5 C4 . . 119.10(10) ?
C6 C5 H5 . . 120.4 ?
C4 C5 H5 . . 120.4 ?
N1 C6 C5 . . 123.06(10) ?
N1 C6 H6 . . 118.5 ?
C5 C6 H6 . . 118.5 ?
N2 C7 C4 . . 120.72(10) yes
N2 C7 H7 . . 119.6 ?
C4 C7 H7 . . 119.6 ?
C13 C8 C9 . . 119.71(10) ?
C13 C8 N2 . . 116.81(10) ?
C9 C8 N2 . . 123.45(10) ?
C10 C9 C8 . . 118.37(10) ?
C10 C9 H9 . . 120.8 ?
C8 C9 H9 . . 120.8 ?
F1 C10 C9 . . 119.95(10) ?
F1 C10 C11 . . 118.55(10) ?
C9 C10 C11 . . 121.49(10) ?
F2 C11 C12 . . 120.40(10) ?
F2 C11 C10 . . 118.78(10) ?
C12 C11 C10 . . 120.81(10) ?
C11 C12 C13 . . 118.52(10) ?
C11 C12 H12 . . 120.7 ?
C13 C12 H12 . . 120.7 ?
C12 C13 C8 . . 121.07(10) ?
C12 C13 H13 . . 119.5 ?
C8 C13 H13 . . 119.5 ?
O2 C14 O1 . . 123.43(10) yes
O2 C14 C15 . . 123.74(10) yes
O1 C14 C15 . . 112.80(9) yes
C14 C15 H15A . . 109.5 ?
C14 C15 H15B . . 109.5 ?
H15A C15 H15B . . 109.5 ?
C14 C15 H15C . . 109.5 ?
H15A C15 H15C . . 109.5 ?
H15B C15 H15C . . 109.5 ?

loop_
_geom_bond_atom_site_label_1
_geom_bond_atom_site_label_2
_geom_bond_site_symmetry_2
_geom_bond_distance
_geom_bond_publ_flag
F1 C10 . 1.3504(13) ?
F2 C11 . 1.3531(12) ?
O1 C14 . 1.3243(14) yes
O1 H1 . 0.858(9) ?
O2 C14 . 1.2166(14) yes
N1 C2 . 1.3391(14) ?
N1 C6 . 1.3419(15) ?
N2 C7 . 1.2739(15) yes
N2 C8 . 1.4188(13) yes
C2 C3 . 1.3884(15) ?
C2 H2 . 0.9500 ?
C3 C4 . 1.3917(15) ?
C3 H3 . 0.9500 ?
C4 C5 . 1.3938(15) ?
C4 C7 . 1.4746(14) ?
C5 C6 . 1.3850(15) ?
C5 H5 . 0.9500 ?
C6 H6 . 0.9500 ?
C7 H7 . 0.9500 ?
C8 C13 . 1.3951(16) ?
C8 C9 . 1.4029(15) ?
C9 C10 . 1.3777(15) ?
C9 H9 . 0.9500 ?
C10 C11 . 1.3818(17) ?
C11 C12 . 1.3783(16) ?
C12 C13 . 1.3884(15) ?
C12 H12 . 0.9500 ?
C13 H13 . 0.9500 ?
C14 C15 . 1.5000(15) ?
C15 H15A . 0.9800 ?
C15 H15B . 0.9800 ?
C15 H15C . 0.9800 ?

loop_
_geom_hbond_atom_site_label_D
_geom_hbond_atom_site_label_H
_geom_hbond_atom_site_label_A
_geom_hbond_site_symmetry_A
_geom_hbond_distance_DH
_geom_hbond_distance_HA
_geom_hbond_distance_DA
_geom_hbond_angle_DHA
_geom_hbond_publ_flag
O1 H1 N1 1_655 0.858(9) 1.827(9) 2.6819(12) 173.6(17) yes
C2 H2 O2 1_455 0.95 2.64 3.3344(14) 130.1 yes
C3 H3 O2 2_666 0.95 2.48 3.3174(14) 147.1 yes
C9 H9 O2 2_766 0.95 2.56 3.5088(14) 173.2 yes
C13 H13 O1 2_756 0.95 2.65 3.3713(14) 133.6 yes
C15 H15B F2 1_456 0.98 2.61 3.5224(14) 154.9 yes

loop_
_geom_torsion_atom_site_label_1
_geom_torsion_atom_site_label_2
_geom_torsion_atom_site_label_3
_geom_torsion_atom_site_label_4
_geom_torsion_site_symmetry_1
_geom_torsion_site_symmetry_2
_geom_torsion_site_symmetry_3
_geom_torsion_site_symmetry_4
_geom_torsion
_geom_torsion_publ_flag
C6 N1 C2 C3 . . . . 0.39(17) ?
N1 C2 C3 C4 . . . . -0.65(17) ?
C2 C3 C4 C5 . . . . 0.43(16) ?
C2 C3 C4 C7 . . . . 179.76(10) ?
C3 C4 C5 C6 . . . . 0.00(16) ?
C7 C4 C5 C6 . . . . -179.31(10) ?
C2 N1 C6 C5 . . . . 0.08(17) ?
C4 C5 C6 N1 . . . . -0.27(17) ?
C8 N2 C7 C4 . . . . -179.80(9) ?
C3 C4 C7 N2 . . . . -179.29(10) yes
C5 C4 C7 N2 . . . . 0.01(17) yes
C7 N2 C8 C13 . . . . -151.63(11) yes
C7 N2 C8 C9 . . . . 30.40(16) yes
C13 C8 C9 C10 . . . . 0.87(16) ?
N2 C8 C9 C10 . . . . 178.78(10) ?
C8 C9 C10 F1 . . . . -178.78(10) ?
C8 C9 C10 C11 . . . . 0.20(17) ?
F1 C10 C11 F2 . . . . -0.67(17) ?
C9 C10 C11 F2 . . . . -179.67(10) ?
F1 C10 C11 C12 . . . . 178.57(10) ?
C9 C10 C11 C12 . . . . -0.43(18) ?
F2 C11 C12 C13 . . . . 178.80(10) ?
C10 C11 C12 C13 . . . . -0.42(18) ?
C11 C12 C13 C8 . . . . 1.50(17) ?
C9 C8 C13 C12 . . . . -1.74(17) ?
N2 C8 C13 C12 . . . . -179.79(10) ?
